data_4309790
loop_
_publ_author_name
'P. S. Lakshminarayanan'
'D. Krishna Kumar'
'Pradyut Ghosh'

_publ_section_title
;
Counteranion-Controlled Water Cluster Recognition in a Protonated Octaamino
Cryptand
;
_journal_name_full 'Inorganic Chemistry'
_journal_page_first 7540
_journal_page_last 7546
_journal_paper_doi 10.1021/ic051191f
_journal_volume 44
_journal_year 2005
_chemical_formula_sum 'C6 H10 Cl1.17 N1.33 O1.81'
_chemical_formula_weight 171.13
_chemical_name_systematic
; 
 ? 
;
_space_group_IT_number 176
_symmetry_cell_setting hexagonal
_symmetry_space_group_name_Hall '-P 6c'
_symmetry_space_group_name_H-M 'P 63/m'
_atom_sites_solution_hydrogens geom
_atom_sites_solution_primary direct
_atom_sites_solution_secondary difmap
_audit_creation_method SHELXL-97
_cell_angle_alpha 90.00
_cell_angle_beta 90.00
_cell_angle_gamma 120.00
_cell_formula_units_Z 12
_cell_length_a 12.548(2)
_cell_length_b 12.548(2)
_cell_length_c 20.391(7)
_cell_measurement_temperature 100(2)
_cell_volume 2780.5(11)
_computing_cell_refinement 'BRUKER AXS SMART 3'
_computing_data_collection 'BRUKER AXS SMART 3'
_computing_data_reduction 'BRUKER AXS SMART 3'
_computing_molecular_graphics 'PLATON, 'MERCURY 1.3'
_computing_structure_refinement 'SHELXL-97 (Sheldrick, 1997)'
_computing_structure_solution 'SHELXS-97 (Sheldrick, 1990)'
_diffrn_ambient_temperature 100(2)
_diffrn_detector_area_resol_mean 0.3
_diffrn_measured_fraction_theta_full 0.965
_diffrn_measured_fraction_theta_max 0.965
_diffrn_measurement_device_type 'BRUKER SMART CCD AREA DETECTOR'
_diffrn_measurement_method PHI-OMEGA
_diffrn_radiation_monochromator graphite
_diffrn_radiation_source 'fine-focus sealed tube'
_diffrn_radiation_type MoK\a
_diffrn_radiation_wavelength 0.71073
_diffrn_reflns_av_R_equivalents 0.0474
_diffrn_reflns_av_sigmaI/netI 0.0408
_diffrn_reflns_limit_h_max 13
_diffrn_reflns_limit_h_min -10
_diffrn_reflns_limit_k_max 13
_diffrn_reflns_limit_k_min -13
_diffrn_reflns_limit_l_max 21
_diffrn_reflns_limit_l_min -20
_diffrn_reflns_number 5218
_diffrn_reflns_theta_full 22.50
_diffrn_reflns_theta_max 22.50
_diffrn_reflns_theta_min 1.87
_diffrn_standards_decay_% >5
_exptl_absorpt_coefficient_mu 0.411
_exptl_absorpt_correction_type SADABS
_exptl_crystal_colour COLOURLESS
_exptl_crystal_density_diffrn 1.226
_exptl_crystal_density_method 'not measured'
_exptl_crystal_description PLATE
_exptl_crystal_F_000 1076
_exptl_crystal_size_max 0.85
_exptl_crystal_size_mid 0.43
_exptl_crystal_size_min 0.28
_refine_diff_density_max 0.462
_refine_diff_density_min -0.815
_refine_diff_density_rms 0.090
_refine_ls_extinction_method none
_refine_ls_goodness_of_fit_ref 1.226
_refine_ls_hydrogen_treatment mixed
_refine_ls_matrix_type full
_refine_ls_number_parameters 101
_refine_ls_number_reflns 1215
_refine_ls_number_restraints 0
_refine_ls_restrained_S_all 1.226
_refine_ls_R_factor_all 0.1060
_refine_ls_R_factor_gt 0.0826
_refine_ls_shift/su_max 0.000
_refine_ls_shift/su_mean 0.000
_refine_ls_structure_factor_coef Fsqd
_refine_ls_weighting_details 'calc w=1/[\s^2^(Fo^2^)+(0.0194P)^2^+21.1129P] where P=(Fo^2^+2Fc^2^)/3'
_refine_ls_weighting_scheme calc
_refine_ls_wR_factor_gt 0.1792
_refine_ls_wR_factor_ref 0.1969
_reflns_number_gt 943
_reflns_number_total 1215
_reflns_threshold_expression >2sigma(I)
_cod_data_source_file ic051191fsi20050717_064307.cif
_cod_data_source_block kkln21m
_cod_depositor_comments
;
The following automatic conversions were performed:
'_symmetry_cell_setting' value 'HEXAGONAL' changed to 'hexagonal'
according to '/home/saulius/struct/CIF-dictionaries/cif_core.dic'
dictionary named 'cif_core.dic' version 2.4.1 from 2010-06-29.

Automatic conversion script
Id: cif_fix_enum 1527 2010-12-29 10:47:43Z saulius 
;
_cod_database_code 4309790

loop_
_symmetry_equiv_pos_as_xyz
'x, y, z'
'x-y, x, z+1/2'
'-y, x-y, z'
'-x, -y, z+1/2'
'-x+y, -x, z'
'y, -x+y, z+1/2'
'-x, -y, -z'
'-x+y, -x, -z-1/2'
'y, -x+y, -z'
'x, y, -z-1/2'
'x-y, x, -z'
'-y, x-y, -z-1/2'

loop_
_atom_site_label
_atom_site_type_symbol
_atom_site_fract_x
_atom_site_fract_y
_atom_site_fract_z
_atom_site_U_iso_or_equiv
_atom_site_adp_type
_atom_site_occupancy
_atom_site_symmetry_multiplicity
_atom_site_calc_flag
_atom_site_refinement_flags
_atom_site_disorder_assembly
_atom_site_disorder_group
N1 N 0.3333 0.6667 0.0970(5) 0.021(2) Uani 1 3 d S . .
N2 N 0.0435(5) 0.3528(5) 0.0870(3) 0.0335(16) Uani 1 1 d . . .
H5A H -0.0148 0.3685 0.1017 0.040 Uiso 1 1 calc R . .
H4A H 0.0433 0.3555 0.0428 0.040 Uiso 1 1 calc R . .
C1 C 0.2101(6) 0.5650(6) 0.0731(4) 0.0320(18) Uani 1 1 d . . .
H2B H 0.1499 0.5917 0.0762 0.038 Uiso 1 1 calc R . .
H1A H 0.2168 0.5480 0.0273 0.038 Uiso 1 1 calc R . .
C2 C 0.1675(7) 0.4509(7) 0.1119(4) 0.039(2) Uani 1 1 d . . .
H6B H 0.1612 0.4674 0.1578 0.047 Uiso 1 1 calc R . .
H3A H 0.2264 0.4227 0.1081 0.047 Uiso 1 1 calc R . .
C3 C 0.0131(7) 0.2277(7) 0.1082(4) 0.0335(19) Uani 1 1 d . . .
H7A H 0.0744 0.2093 0.0913 0.040 Uiso 1 1 calc R . .
H8B H -0.0662 0.1677 0.0903 0.040 Uiso 1 1 calc R . .
C4 C 0.0091(7) 0.2179(6) 0.1819(4) 0.0300(19) Uani 1 1 d . . .
C5 C 0.1067(7) 0.2229(7) 0.2163(4) 0.0369(19) Uani 1 1 d . . .
H9 H 0.1726 0.2263 0.1936 0.044 Uiso 1 1 calc R . .
C6 C -0.0904(6) 0.2091(6) 0.2159(4) 0.0305(17) Uani 1 1 d . . .
H10 H -0.1574 0.2032 0.1931 0.037 Uiso 1 1 calc R . .
Cl1 Cl 0.33821(17) 0.30408(17) 0.06262(10) 0.0375(6) Uani 1 1 d . . .
Cl2 Cl 0.3333 0.6667 0.2500 0.0408(13) Uani 1 6 d S . .
O1 O 0.6667 0.3333 0.2500 0.045(2) Uiso 1.69 6 d SP . .
O2 O 0.626(3) 0.175(3) 0.2500 0.067(9) Uiso 0.30 2 d SP . .
O3 O 0.536(6) -0.028(6) 0.2500 0.077(18) Uiso 0.17 2 d SP . .
O4 O 0.538(6) 0.053(6) 0.183(4) 0.08(2) Uiso 0.11 1 d P . .
O5 O 0.5373(11) 0.1128(11) 0.1329(7) 0.086(4) Uiso 0.73 1 d P . .
O6 O 0.5497(18) 0.161(2) 0.1113(11) 0.050(6) Uiso 0.32 1 d P . .
O7 O 0.3333 0.6667 0.928(2) 0.053(11) Uiso 0.25 3 d SP . .
O8 O 0.6667 0.3333 0.318(4) 0.064(19) Uiso 0.16 3 d SP . .

loop_
_atom_site_aniso_label
_atom_site_aniso_U_11
_atom_site_aniso_U_22
_atom_site_aniso_U_33
_atom_site_aniso_U_23
_atom_site_aniso_U_13
_atom_site_aniso_U_12
N1 0.018(3) 0.018(3) 0.027(6) 0.000 0.000 0.0089(16)
N2 0.035(4) 0.033(4) 0.020(4) -0.009(3) -0.004(3) 0.008(3)
C1 0.035(4) 0.030(4) 0.023(5) -0.003(3) -0.002(3) 0.010(4)
C2 0.036(5) 0.036(5) 0.036(5) -0.001(4) -0.005(4) 0.011(4)
C3 0.032(4) 0.029(4) 0.034(5) -0.004(4) 0.002(4) 0.011(4)
C4 0.039(5) 0.022(4) 0.028(5) -0.001(3) -0.003(4) 0.013(3)
C5 0.038(5) 0.039(5) 0.038(5) -0.006(4) 0.000(4) 0.023(4)
C6 0.032(4) 0.027(4) 0.033(4) -0.003(3) -0.004(3) 0.015(4)
Cl1 0.0431(12) 0.0392(11) 0.0289(12) 0.0021(9) 0.0085(9) 0.0196(10)
Cl2 0.050(2) 0.050(2) 0.022(3) 0.000 0.000 0.0252(10)

loop_
_atom_type_symbol
_atom_type_description
_atom_type_scat_dispersion_real
_atom_type_scat_dispersion_imag
_atom_type_scat_source
C C 0.0033 0.0016 'International Tables Vol C Tables 4.2.6.8 and 6.1.1.4'
Cl Cl 0.1484 0.1585 'International Tables Vol C Tables 4.2.6.8 and 6.1.1.4'
N N 0.0061 0.0033 'International Tables Vol C Tables 4.2.6.8 and 6.1.1.4'
O O 0.0106 0.0060 'International Tables Vol C Tables 4.2.6.8 and 6.1.1.4'
H H 0.0000 0.0000 'International Tables Vol C Tables 4.2.6.8 and 6.1.1.4'

loop_
_geom_angle_atom_site_label_1
_geom_angle_atom_site_label_2
_geom_angle_atom_site_label_3
_geom_angle
_geom_angle_site_symmetry_1
_geom_angle_site_symmetry_3
_geom_angle_publ_flag
C1 N1 C1 110.1(5) 5_565 . ?
C1 N1 C1 110.1(5) 5_565 3_665 ?
C1 N1 C1 110.1(5) . 3_665 ?
C3 N2 C2 112.4(6) . . ?
C3 N2 H5A 109.1 . . ?
C2 N2 H5A 109.1 . . ?
C3 N2 H4A 109.1 . . ?
C2 N2 H4A 109.1 . . ?
H5A N2 H4A 107.9 . . ?
C2 C1 N1 111.5(6) . . ?
C2 C1 H2B 109.3 . . ?
N1 C1 H2B 109.3 . . ?
C2 C1 H1A 109.3 . . ?
N1 C1 H1A 109.3 . . ?
H2B C1 H1A 108.0 . . ?
C1 C2 N2 109.6(6) . . ?
C1 C2 H6B 109.8 . . ?
N2 C2 H6B 109.8 . . ?
C1 C2 H3A 109.8 . . ?
N2 C2 H3A 109.8 . . ?
H6B C2 H3A 108.2 . . ?
N2 C3 C4 111.0(6) . . ?
N2 C3 H7A 109.4 . . ?
C4 C3 H7A 109.4 . . ?
N2 C3 H8B 109.4 . . ?
C4 C3 H8B 109.4 . . ?
H7A C3 H8B 108.0 . . ?
C6 C4 C5 119.5(7) . . ?
C6 C4 C3 119.9(7) . . ?
C5 C4 C3 120.6(7) . . ?
C5 C5 C4 120.4(5) 10_556 . ?
C5 C5 H9 119.8 10_556 . ?
C4 C5 H9 119.8 . . ?
C4 C6 C6 120.1(4) . 10_556 ?
C4 C6 H10 120.0 . . ?
C6 C6 H10 120.0 10_556 . ?
O8 O1 O8 180.000(17) 8_666 . ?
O8 O1 O2 90.000(7) 8_666 . ?
O8 O1 O2 90.000(7) . . ?
O8 O1 O2 90.000(12) 8_666 3_655 ?
O8 O1 O2 90.000(12) . 3_655 ?
O2 O1 O2 120.000(2) . 3_655 ?
O8 O1 O2 90.000(5) 8_666 8_666 ?
O8 O1 O2 90.000(5) . 8_666 ?
O2 O1 O2 120.000(10) . 8_666 ?
O2 O1 O2 120.000(7) 3_655 8_666 ?
O4 O3 O4 108(6) . 10_556 ?
O5 O4 O3 179(6) . . ?
O6 O5 O4 163(4) . . ?

loop_
_geom_bond_atom_site_label_1
_geom_bond_atom_site_label_2
_geom_bond_distance
_geom_bond_site_symmetry_2
_geom_bond_publ_flag
N1 C1 1.511(8) 5_565 ?
N1 C1 1.511(8) . ?
N1 C1 1.511(8) 3_665 ?
N2 C3 1.483(9) . ?
N2 C2 1.509(9) . ?
N2 H5A 0.9000 . ?
N2 H4A 0.9000 . ?
C1 C2 1.481(10) . ?
C1 H2B 0.9700 . ?
C1 H1A 0.9700 . ?
C2 H6B 0.9700 . ?
C2 H3A 0.9700 . ?
C3 C4 1.506(11) . ?
C3 H7A 0.9700 . ?
C3 H8B 0.9700 . ?
C4 C6 1.385(10) . ?
C4 C5 1.385(10) . ?
C5 C5 1.376(16) 10_556 ?
C5 H9 0.9300 . ?
C6 C6 1.390(15) 10_556 ?
C6 H10 0.9300 . ?
O1 O8 1.40(7) 8_666 ?
O1 O8 1.40(7) . ?
O1 O2 1.79(3) . ?
O1 O2 1.79(3) 3_655 ?
O1 O2 1.79(3) 8_666 ?
O3 O4 1.70(8) . ?
O3 O4 1.70(8) 10_556 ?
O4 O5 1.26(7) . ?
O5 O6 0.70(2) . ?

loop_
_geom_hbond_atom_site_label_D
_geom_hbond_atom_site_label_H
_geom_hbond_atom_site_label_A
_geom_hbond_distance_DH
_geom_hbond_distance_HA
_geom_hbond_distance_DA
_geom_hbond_angle_DHA
_geom_hbond_site_symmetry_A
N2 H5A O5 0.90 1.81 2.702(13) 171.1 3
N2 H5A O6 0.90 1.98 2.86(2) 165.3 3
N2 H5A O4 0.90 2.41 3.17(7) 142.5 3
N2 H4A Cl1 0.90 2.16 3.054(6) 173.1 11
